data_2213786
loop_
_publ_author_name
'Gr\'of Martin'
'Ko\<z\'i\<sek Jozef'
'Milata Viktor'
'Gatial Anton'

_publ_section_title
;
 3-(Dimethylhydrazino)-2-(methylsulfonyl)propenenitrile
;
_journal_coeditor_code HB2380
_journal_issue 6
_journal_name_full 'Acta Crystallographica Section E'
_journal_page_first o2820
_journal_page_last o2820
_journal_paper_doi 10.1107/S1600536807021381
_journal_volume 63
_journal_year 2007
_chemical_formula_iupac 'C6 H11 N3 O2 S'
_chemical_formula_moiety 'C6 H11 N3 O2 S'
_chemical_formula_sum 'C6 H11 N3 O2 S'
_chemical_formula_weight 189.24
_chemical_melting_point 421
_chemical_name_systematic
;
3-N,N-dimethylhydrazino-2-methylsulfonyl propenenitrile
;
_space_group_IT_number 14
_symmetry_cell_setting monoclinic
_symmetry_space_group_name_Hall '-P 2ybc'
_symmetry_space_group_name_H-M 'P 1 21/c 1'
_atom_sites_solution_hydrogens geom
_atom_sites_solution_primary direct
_atom_sites_solution_secondary difmap
_audit_creation_method SHELXL-97
_cell_angle_alpha 90.00
_cell_angle_beta 106.06(3)
_cell_angle_gamma 90.00
_cell_formula_units_Z 4
_cell_length_a 11.526(2)
_cell_length_b 6.8810(10)
_cell_length_c 11.577(2)
_cell_measurement_reflns_used 5328
_cell_measurement_temperature 100
_cell_measurement_theta_max 27.87
_cell_measurement_theta_min 3.48
_cell_volume 882.3(3)
_computing_cell_refinement 'CrysAlis CCD'
_computing_data_collection 'CrysAlis CCD (Oxford Diffraction, 2006)'
_computing_data_reduction 'CrysAlis RED (Oxford Diffraction, 2006)'
_computing_molecular_graphics 'DIAMOND (Brandenburg, 1998)'
_computing_publication_material 'enCIFer (Allen <i>et al.</i>,  2004)'
_computing_structure_refinement 'SHELXS97 (Sheldrick, 1997)'
_computing_structure_solution 'SHELXS97 (Sheldrick, 1997)'
_diffrn_ambient_temperature 100
_diffrn_measured_fraction_theta_full 0.995
_diffrn_measured_fraction_theta_max 0.996
_diffrn_measurement_device_type 'Oxford Diffraction GEMINI R'
_diffrn_measurement_method
;
Rotation method data acquisition using omega and phi scans
;
_diffrn_radiation_monochromator graphite
_diffrn_radiation_source 'fine-focus sealed tube'
_diffrn_radiation_type MoK\a
_diffrn_radiation_wavelength 0.71073
_diffrn_reflns_av_R_equivalents 0.0382
_diffrn_reflns_av_sigmaI/netI 0.0199
_diffrn_reflns_limit_h_max 13
_diffrn_reflns_limit_h_min -13
_diffrn_reflns_limit_k_max 8
_diffrn_reflns_limit_k_min -8
_diffrn_reflns_limit_l_max 13
_diffrn_reflns_limit_l_min -13
_diffrn_reflns_number 14473
_diffrn_reflns_theta_full 25.00
_diffrn_reflns_theta_max 25.34
_diffrn_reflns_theta_min 4.17
_diffrn_standards_decay_% 0
_diffrn_standards_interval_count 0
_diffrn_standards_interval_time 0
_diffrn_standards_number 0
_exptl_absorpt_coefficient_mu 0.332
_exptl_absorpt_correction_T_max 0.987
_exptl_absorpt_correction_T_min 0.935
_exptl_absorpt_correction_type analytical
_exptl_absorpt_process_details '(Clark & Reid, 1995)'
_exptl_crystal_colour pink
_exptl_crystal_density_diffrn 1.425
_exptl_crystal_density_method 'not measured'
_exptl_crystal_description slab
_exptl_crystal_F_000 400
_exptl_crystal_size_max 0.28
_exptl_crystal_size_mid 0.24
_exptl_crystal_size_min 0.04
_refine_diff_density_max 0.654
_refine_diff_density_min -0.428
_refine_ls_extinction_method none
_refine_ls_goodness_of_fit_ref 1.141
_refine_ls_hydrogen_treatment constr
_refine_ls_matrix_type full
_refine_ls_number_parameters 113
_refine_ls_number_reflns 1606
_refine_ls_number_restraints 0
_refine_ls_restrained_S_all 1.141
_refine_ls_R_factor_all 0.0670
_refine_ls_R_factor_gt 0.0571
_refine_ls_shift/su_max 0.003
_refine_ls_shift/su_mean 0.001
_refine_ls_structure_factor_coef Fsqd
_refine_ls_weighting_details 'calc w=1/[\s^2^(Fo^2^)+(0.0820P)^2^+1.0681P] where P=(Fo^2^+2Fc^2^)/3'
_refine_ls_weighting_scheme calc
_refine_ls_wR_factor_gt 0.1413
_refine_ls_wR_factor_ref 0.1519
_reflns_number_gt 1310
_reflns_number_total 1606
_reflns_threshold_expression >2sigma(I)
_cod_data_source_file hb2380.cif
_cod_data_source_block I
_cod_original_cell_volume 882.4(3)
_cod_original_sg_symbol_H-M 'P 21/c'
_cod_database_code 2213786
_cod_database_fobs_code 2213786

loop_
_symmetry_equiv_pos_as_xyz
'x, y, z'
'-x, y+1/2, -z+1/2'
'-x, -y, -z'
'x, -y-1/2, z-1/2'

loop_
_atom_site_type_symbol
_atom_site_label
_atom_site_fract_x
_atom_site_fract_y
_atom_site_fract_z
_atom_site_U_iso_or_equiv
_atom_site_adp_type
_atom_site_calc_flag
_atom_site_refinement_flags
_atom_site_occupancy
S S1 0.90922(6) 0.76365(10) 0.88325(6) 0.0210(3) Uani d . 1
N N1 0.6238(2) 0.8154(4) 0.6634(2) 0.0294(6) Uani d . 1
N N3 0.6663(2) 0.3452(3) 0.6091(2) 0.0226(6) Uani d . 1
N N2 0.7653(2) 0.2899(4) 0.7060(2) 0.0239(6) Uani d . 1
H H2A 0.7844 0.1691 0.7171 0.029 Uiso calc R 1
C C2 0.8065(2) 0.6173(4) 0.7816(2) 0.0221(6) Uani d . 1
C C1 0.7039(3) 0.7189(4) 0.7119(2) 0.0213(6) Uani d . 1
C C6 0.5527(3) 0.3072(5) 0.6390(3) 0.0280(7) Uani d . 1
H H6C 0.4860 0.3464 0.5731 0.034 Uiso calc R 1
H H6B 0.5514 0.3794 0.7096 0.034 Uiso calc R 1
H H6A 0.5464 0.1709 0.6539 0.034 Uiso calc R 1
C C3 0.8286(3) 0.4217(4) 0.7794(2) 0.0223(6) Uani d . 1
H H3A 0.8966 0.3766 0.8369 0.027 Uiso calc R 1
C C5 0.6735(3) 0.2423(4) 0.5005(3) 0.0256(7) Uani d . 1
H H5C 0.6078 0.2823 0.4338 0.031 Uiso calc R 1
H H5B 0.6685 0.1048 0.5124 0.031 Uiso calc R 1
H H5A 0.7487 0.2724 0.4842 0.031 Uiso calc R 1
O O1 1.02390(17) 0.6673(3) 0.91967(17) 0.0247(5) Uani d . 1
O O2 0.90420(19) 0.9546(3) 0.82968(18) 0.0287(5) Uani d . 1
C C4 0.8543(3) 0.7845(4) 1.0102(3) 0.0248(7) Uani d . 1
H H4C 0.9053 0.8710 1.0673 0.030 Uiso calc R 1
H H4B 0.8542 0.6588 1.0462 0.030 Uiso calc R 1
H H4A 0.7736 0.8350 0.9864 0.030 Uiso calc R 1

loop_
_atom_site_aniso_label
_atom_site_aniso_U_11
_atom_site_aniso_U_22
_atom_site_aniso_U_33
_atom_site_aniso_U_12
_atom_site_aniso_U_13
_atom_site_aniso_U_23
S1 0.0198(4) 0.0233(4) 0.0185(4) -0.0014(3) 0.0031(3) 0.0009(3)
N1 0.0256(14) 0.0259(13) 0.0308(14) 0.0016(12) -0.0021(11) -0.0010(11)
N3 0.0220(12) 0.0246(13) 0.0186(12) 0.0045(10) 0.0011(10) -0.0013(10)
N2 0.0258(13) 0.0223(12) 0.0215(13) 0.0062(10) 0.0029(10) 0.0018(10)
C2 0.0199(14) 0.0256(15) 0.0186(14) 0.0013(12) 0.0020(11) 0.0018(12)
C1 0.0206(15) 0.0246(14) 0.0175(14) -0.0047(12) 0.0030(11) -0.0033(11)
C6 0.0265(16) 0.0295(16) 0.0277(16) -0.0008(13) 0.0071(13) 0.0000(13)
C3 0.0212(14) 0.0273(15) 0.0177(13) 0.0003(12) 0.0041(11) 0.0014(12)
C5 0.0255(16) 0.0286(16) 0.0204(15) 0.0016(12) 0.0026(12) -0.0047(12)
O1 0.0213(11) 0.0276(11) 0.0234(10) 0.0002(9) 0.0030(8) 0.0022(9)
O2 0.0302(12) 0.0242(11) 0.0275(11) -0.0044(9) 0.0011(9) 0.0041(9)
C4 0.0241(15) 0.0287(15) 0.0201(15) -0.0011(12) 0.0036(12) -0.0052(12)

loop_
_atom_type_symbol
_atom_type_description
_atom_type_scat_dispersion_real
_atom_type_scat_dispersion_imag
_atom_type_scat_source
C C 0.0033 0.0016 'International Tables Vol C Tables 4.2.6.8 and 6.1.1.4'
H H 0.0000 0.0000 'International Tables Vol C Tables 4.2.6.8 and 6.1.1.4'
N N 0.0061 0.0033 'International Tables Vol C Tables 4.2.6.8 and 6.1.1.4'
O O 0.0106 0.0060 'International Tables Vol C Tables 4.2.6.8 and 6.1.1.4'
S S 0.1246 0.1234 'International Tables Vol C Tables 4.2.6.8 and 6.1.1.4'

loop_
_geom_angle_atom_site_label_1
_geom_angle_atom_site_label_2
_geom_angle_atom_site_label_3
_geom_angle
O1 S1 O2 118.04(13)
O1 S1 C2 109.30(13)
O2 S1 C2 107.24(13)
O1 S1 C4 107.89(13)
O2 S1 C4 107.64(14)
C2 S1 C4 106.12(14)
N2 N3 C5 109.0(2)
N2 N3 C6 110.0(2)
C5 N3 C6 112.5(2)
C3 N2 N3 120.5(2)
C3 N2 H2A 119.7
N3 N2 H2A 119.7
C3 C2 C1 127.1(3)
C3 C2 S1 119.0(2)
C1 C2 S1 113.8(2)
N1 C1 C2 173.4(3)
N3 C6 H6C 109.5
N3 C6 H6B 109.5
H6C C6 H6B 109.5
N3 C6 H6A 109.5
H6C C6 H6A 109.5
H6B C6 H6A 109.5
N2 C3 C2 128.0(3)
N2 C3 H3A 116.0
C2 C3 H3A 116.0
N3 C5 H5C 109.5
N3 C5 H5B 109.5
H5C C5 H5B 109.5
N3 C5 H5A 109.5
H5C C5 H5A 109.5
H5B C5 H5A 109.5
S1 C4 H4C 109.5
S1 C4 H4B 109.5
H4C C4 H4B 109.5
S1 C4 H4A 109.5
H4C C4 H4A 109.5
H4B C4 H4A 109.5

loop_
_geom_bond_atom_site_label_1
_geom_bond_atom_site_label_2
_geom_bond_distance
S1 O1 1.434(2)
S1 O2 1.447(2)
S1 C2 1.740(3)
S1 C4 1.759(3)
N1 C1 1.150(4)
N3 N2 1.413(3)
N3 C5 1.465(4)
N3 C6 1.468(4)
N2 C3 1.317(4)
N2 H2A 0.8600
C2 C3 1.371(4)
C2 C1 1.418(4)
C6 H6C 0.9600
C6 H6B 0.9600
C6 H6A 0.9600
C3 H3A 0.9300
C5 H5C 0.9600
C5 H5B 0.9600
C5 H5A 0.9600
C4 H4C 0.9600
C4 H4B 0.9600
C4 H4A 0.9600

loop_
_geom_hbond_atom_site_label_D
_geom_hbond_atom_site_label_H
_geom_hbond_atom_site_label_A
_geom_hbond_site_symmetry_A
_geom_hbond_distance_DH
_geom_hbond_distance_HA
_geom_hbond_distance_DA
_geom_hbond_angle_DHA
C3 H3A O1 1_555 0.93 2.51 2.922(4) 107
C5 H5C N1 3_666 0.96 2.68 3.449(5) 138
C6 H6A N1 1_545 0.96 2.60 3.475(2) 152
C4 H4B O1 3_767 0.96 2.62 3.415(4) 141
C3 H3A O1 3_767 0.93 2.73 3.482(5) 139
C5 H5A O1 2_746 0.96 2.65 3.392(3) 135
N2 H2A O2 1_545 0.86 2.19 2.944(2) 147
C4 H4C O2 3_777 0.96 2.50 3.399(4) 156

loop_
_geom_torsion_atom_site_label_1
_geom_torsion_atom_site_label_2
_geom_torsion_atom_site_label_3
_geom_torsion_atom_site_label_4
_geom_torsion
C5 N3 N2 C3 134.3(3)
C6 N3 N2 C3 -101.9(3)
O1 S1 C2 C3 21.2(3)
O2 S1 C2 C3 150.3(2)
C4 S1 C2 C3 -94.9(3)
O1 S1 C2 C1 -161.3(2)
O2 S1 C2 C1 -32.2(2)
C4 S1 C2 C1 82.6(2)
N3 N2 C3 C2 5.4(4)
C1 C2 C3 N2 6.4(5)
S1 C2 C3 N2 -176.5(2)

loop_
_cod_related_entry_id
_cod_related_entry_database
_cod_related_entry_code
1 ChemSpider 21184963
